data_1571387
loop_
_publ_author_name
'Stumbo, Emily E.'
'Hodge, Emarald K.'
'Williams, Matthew'
'Thornton, Diana A.'
'McMillen, Colin D.'
'Pienkos, Jared A.'

_publ_section_title
;
 Synthesis and Crystallographic Characterization of Heteroleptic Ir(III)
 Complexes Containing the N-oxide Functional Group and Crystallographic
 Characterization of Ir(III) N-oxide Precursors
;
_journal_issue 3
_journal_name_full Crystals
_journal_page_first 281
_journal_paper_doi 10.3390/cryst14030281
_journal_volume 14
_journal_year 2024
_chemical_absolute_configuration ad
_chemical_formula_sum 'C30 H25 Cl4 Ir N4 O3'
_chemical_formula_weight 823.54
_space_group_crystal_system monoclinic
_space_group_IT_number 4
_space_group_name_Hall 'P 2yb'
_space_group_name_H-M_alt 'P 1 21 1'
_atom_sites_solution_hydrogens geom
_atom_sites_solution_primary dual
_atom_sites_solution_secondary difmap
_audit_creation_method SHELXL-2016/6
_cell_angle_alpha 90
_cell_angle_beta 91.2046(18)
_cell_angle_gamma 90
_cell_formula_units_Z 2
_cell_length_a 9.3656(5)
_cell_length_b 16.9853(8)
_cell_length_c 9.5139(5)
_cell_measurement_reflns_used 9605
_cell_measurement_temperature 100(2)
_cell_measurement_theta_max 29.59
_cell_measurement_theta_min 2.45
_cell_volume 1513.11(13)
_computing_cell_refinement 'Bruker SAINT'
_computing_data_collection 'Bruker APEX3'
_computing_data_reduction 'Bruker SAINT'
_computing_molecular_graphics 'Bruker SHELXTL'
_computing_publication_material 'Bruker SHELXTL'
_computing_structure_refinement 'SHELXL-2016/6 (Sheldrick, 2016)'
_computing_structure_solution 'SHELXT 2014/5 (Sheldrick, 2014)'
_diffrn_ambient_temperature 100(2)
_diffrn_measured_fraction_theta_full 0.999
_diffrn_measured_fraction_theta_max 0.997
_diffrn_measurement_device_type 'Bruker D8 Venture Photon 2'
_diffrn_measurement_method '\f and \w scans'
_diffrn_radiation_type MoK\a
_diffrn_radiation_wavelength 0.71073
_diffrn_reflns_av_R_equivalents 0.0374
_diffrn_reflns_av_unetI/netI 0.0440
_diffrn_reflns_Laue_measured_fraction_full 0.999
_diffrn_reflns_Laue_measured_fraction_max 0.997
_diffrn_reflns_limit_h_max 13
_diffrn_reflns_limit_h_min -13
_diffrn_reflns_limit_k_max 23
_diffrn_reflns_limit_k_min -23
_diffrn_reflns_limit_l_max 13
_diffrn_reflns_limit_l_min -13
_diffrn_reflns_number 32766
_diffrn_reflns_point_group_measured_fraction_full 0.989
_diffrn_reflns_point_group_measured_fraction_max 0.988
_diffrn_reflns_theta_full 25.242
_diffrn_reflns_theta_max 29.616
_diffrn_reflns_theta_min 2.141
_diffrn_source 'Incoatec I\mS'
_exptl_absorpt_coefficient_mu 4.804
_exptl_absorpt_correction_T_max 1.0000
_exptl_absorpt_correction_T_min 0.6988
_exptl_absorpt_correction_type multi-scan
_exptl_absorpt_process_details 'SADABS, Bruker'
_exptl_crystal_colour orange
_exptl_crystal_density_diffrn 1.808
_exptl_crystal_description block
_exptl_crystal_F_000 804
_exptl_crystal_size_max 0.177
_exptl_crystal_size_mid 0.152
_exptl_crystal_size_min 0.054
_refine_diff_density_max 1.495
_refine_diff_density_min -1.157
_refine_diff_density_rms 0.103
_refine_ls_abs_structure_details
;
 Flack x determined using 3622 quotients [(I+)-(I-)]/[(I+)+(I-)]
 (Parsons, Flack and Wagner, Acta Cryst. B69 (2013) 249-259).
;
_refine_ls_abs_structure_Flack 0.009(3)
_refine_ls_extinction_coef 0.0013(2)
_refine_ls_extinction_expression Fc^*^=kFc[1+0.001xFc^2^\l^3^/sin(2\q)]^-1/4^
_refine_ls_extinction_method 'SHELXL-2016/6 (Sheldrick 2016)'
_refine_ls_goodness_of_fit_ref 1.038
_refine_ls_hydrogen_treatment constr
_refine_ls_matrix_type full
_refine_ls_number_parameters 381
_refine_ls_number_reflns 8406
_refine_ls_number_restraints 1
_refine_ls_restrained_S_all 1.038
_refine_ls_R_factor_all 0.0236
_refine_ls_R_factor_gt 0.0204
_refine_ls_shift/su_max 0.001
_refine_ls_shift/su_mean 0.000
_refine_ls_structure_factor_coef Fsqd
_refine_ls_weighting_details 'w=1/[\s^2^(Fo^2^)] where P=(Fo^2^+2Fc^2^)/3'
_refine_ls_weighting_scheme calc
_refine_ls_wR_factor_gt 0.0439
_refine_ls_wR_factor_ref 0.0463
_reflns_Friedel_coverage 0.920
_reflns_Friedel_fraction_full 0.978
_reflns_Friedel_fraction_max 0.978
_reflns_number_gt 7956
_reflns_number_total 8406
_reflns_threshold_expression 'I > 2\s(I)'
_cod_data_source_file Ir-NO-NN-combined-CIF.cif
_cod_data_source_block 3
_cod_original_sg_symbol_H-M 'P 21'
_cod_database_code 1571387
_shelx_shelxl_version_number 2016/6
_shelx_space_group_comment
;
The symmetry employed for this shelxl refinement is uniquely defined
by the following loop, which should always be used as a source of
symmetry information in preference to the above space-group names.
They are only intended as comments.
;
_shelx_estimated_absorpt_t_min 0.483
_shelx_estimated_absorpt_t_max 0.781

loop_
_space_group_symop_operation_xyz
'x, y, z'
'-x, y+1/2, -z'

loop_
_atom_site_label
_atom_site_type_symbol
_atom_site_fract_x
_atom_site_fract_y
_atom_site_fract_z
_atom_site_U_iso_or_equiv
_atom_site_adp_type
_atom_site_occupancy
_atom_site_site_symmetry_order
_atom_site_calc_flag
_atom_site_refinement_flags_posn
_atom_site_refinement_flags_adp
_atom_site_refinement_flags_occupancy
_atom_site_disorder_assembly
_atom_site_disorder_group
Ir1 Ir 0.27672(2) 0.53633(2) 0.41621(2) 0.01027(5) Uani 1 1 d . . . . .
Cl1 Cl 0.2218(2) 0.83459(11) 0.6063(2) 0.0536(5) Uani 1 1 d . . . . .
Cl2 Cl 0.07130(17) 0.86183(8) 0.86440(14) 0.0346(3) Uani 1 1 d . . . . .
Cl3 Cl 0.24140(16) 0.26703(9) 0.03308(16) 0.0377(3) Uani 1 1 d . . . . .
Cl4 Cl 0.52654(16) 0.19741(11) 0.01124(16) 0.0430(4) Uani 1 1 d . . . . .
O1 O 0.0711(2) 0.5372(3) 0.3053(2) 0.0141(5) Uani 1 1 d . . . . .
O2 O -0.0735(3) 0.61374(19) 0.1730(3) 0.0179(6) Uani 1 1 d . . . . .
O3 O 0.1900(4) 0.86635(18) 0.1554(3) 0.0230(7) Uani 1 1 d . . . . .
N1 N 0.2606(4) 0.65477(19) 0.3414(4) 0.0119(7) Uani 1 1 d . . . . .
N2 N 0.2142(4) 0.7989(2) 0.2118(4) 0.0160(7) Uani 1 1 d . . . . .
N3 N 0.3912(4) 0.51147(19) 0.2416(3) 0.0120(7) Uani 1 1 d . . . . .
N4 N 0.1752(4) 0.5517(2) 0.6033(4) 0.0141(9) Uani 1 1 d . . . . .
C1 C 0.0363(4) 0.6015(2) 0.2426(4) 0.0132(8) Uani 1 1 d . . . . .
C2 C 0.1431(4) 0.6680(2) 0.2587(4) 0.0129(8) Uani 1 1 d . . . . .
C3 C 0.1207(4) 0.7385(2) 0.1921(4) 0.0142(8) Uani 1 1 d . . . . .
H3 H 0.039432 0.745285 0.131779 0.017 Uiso 1 1 calc R U . . .
C4 C 0.3357(5) 0.7873(3) 0.2923(4) 0.0164(9) Uani 1 1 d . . . . .
C5 C 0.3548(5) 0.7143(3) 0.3554(5) 0.0157(9) Uani 1 1 d . . . . .
H5 H 0.438689 0.705816 0.411285 0.019 Uiso 1 1 calc R U . . .
C6 C 0.4361(6) 0.8544(3) 0.3072(5) 0.0246(10) Uani 1 1 d . . . . .
H6A H 0.475507 0.867112 0.215332 0.037 Uiso 1 1 calc R U . . .
H6B H 0.513960 0.840208 0.372829 0.037 Uiso 1 1 calc R U . . .
H6C H 0.385248 0.900355 0.343391 0.037 Uiso 1 1 calc R U . . .
C7 C 0.4733(4) 0.5455(3) 0.4994(4) 0.0120(9) Uani 1 1 d . . . . .
C8 C 0.5141(5) 0.5658(2) 0.6378(4) 0.0162(8) Uani 1 1 d . . . . .
H8 H 0.442900 0.574142 0.705847 0.019 Uiso 1 1 calc R U . . .
C9 C 0.6576(5) 0.5739(3) 0.6764(5) 0.0176(9) Uani 1 1 d . . . . .
H9 H 0.682709 0.587633 0.770533 0.021 Uiso 1 1 calc R U . . .
C10 C 0.7650(5) 0.5621(3) 0.5797(5) 0.0187(9) Uani 1 1 d . . . . .
H10 H 0.862533 0.567116 0.607532 0.022 Uiso 1 1 calc R U . . .
C11 C 0.7274(4) 0.5430(4) 0.4412(4) 0.0171(9) Uani 1 1 d . . . . .
H11 H 0.799313 0.535124 0.373653 0.021 Uiso 1 1 calc R U . . .
C12 C 0.5836(4) 0.5355(4) 0.4024(3) 0.0134(6) Uani 1 1 d . . . . .
C13 C 0.5363(4) 0.5150(2) 0.2590(4) 0.0134(8) Uani 1 1 d . . . . .
C14 C 0.6244(5) 0.4980(3) 0.1467(5) 0.0177(9) Uani 1 1 d . . . . .
H14 H 0.725195 0.500805 0.159017 0.021 Uiso 1 1 calc R U . . .
C15 C 0.5655(5) 0.4771(3) 0.0169(5) 0.0198(9) Uani 1 1 d . . . . .
H15 H 0.624980 0.465173 -0.059923 0.024 Uiso 1 1 calc R U . . .
C16 C 0.4167(5) 0.4738(3) 0.0014(5) 0.0189(9) Uani 1 1 d . . . . .
H16 H 0.373315 0.459524 -0.086108 0.023 Uiso 1 1 calc R U . . .
C17 C 0.3345(5) 0.4916(3) 0.1149(4) 0.0167(9) Uani 1 1 d . . . . .
H17 H 0.233498 0.489771 0.103859 0.020 Uiso 1 1 calc R U . . .
C18 C 0.2620(5) 0.4238(2) 0.4758(4) 0.0146(8) Uani 1 1 d . . . . .
C19 C 0.3072(6) 0.3558(3) 0.4037(5) 0.0188(10) Uani 1 1 d . . . . .
H19 H 0.358345 0.361118 0.319089 0.023 Uiso 1 1 calc R U . . .
C20 C 0.2772(5) 0.2804(3) 0.4560(6) 0.0234(10) Uani 1 1 d . . . . .
H20 H 0.308322 0.235296 0.406244 0.028 Uiso 1 1 calc R U . . .
C21 C 0.2026(6) 0.2711(3) 0.5796(5) 0.0254(12) Uani 1 1 d . . . . .
H21 H 0.181539 0.219791 0.613230 0.031 Uiso 1 1 calc R U . . .
C22 C 0.1593(5) 0.3365(3) 0.6533(5) 0.0231(10) Uani 1 1 d . . . . .
H22 H 0.110448 0.330179 0.739088 0.028 Uiso 1 1 calc R U . . .
C23 C 0.1870(5) 0.4120(3) 0.6021(5) 0.0158(8) Uani 1 1 d . . . . .
C24 C 0.1425(5) 0.4847(3) 0.6733(5) 0.0145(9) Uani 1 1 d . . . . .
C25 C 0.0724(5) 0.4879(3) 0.8014(5) 0.0198(10) Uani 1 1 d . . . . .
H25 H 0.047479 0.440831 0.849052 0.024 Uiso 1 1 calc R U . . .
C26 C 0.0398(5) 0.5611(3) 0.8582(5) 0.0233(11) Uani 1 1 d . . . . .
H26 H -0.009313 0.564364 0.944352 0.028 Uiso 1 1 calc R U . . .
C27 C 0.0790(5) 0.6289(3) 0.7887(5) 0.0229(10) Uani 1 1 d . . . . .
H27 H 0.060516 0.679234 0.828035 0.027 Uiso 1 1 calc R U . . .
C28 C 0.1457(5) 0.6223(3) 0.6608(5) 0.0173(10) Uani 1 1 d . . . . .
H28 H 0.171367 0.668854 0.611983 0.021 Uiso 1 1 calc R U . . .
C29 C 0.0587(6) 0.8629(3) 0.6803(5) 0.0313(12) Uani 1 1 d . . . . .
H29A H 0.032873 0.916478 0.647650 0.038 Uiso 1 1 calc R U . . .
H29B H -0.017730 0.826358 0.648319 0.038 Uiso 1 1 calc R U . . .
C30 C 0.3541(6) 0.2057(3) -0.0650(6) 0.0330(12) Uani 1 1 d . . . . .
H30A H 0.310840 0.152597 -0.072450 0.040 Uiso 1 1 calc R U . . .
H30B H 0.361690 0.227125 -0.161303 0.040 Uiso 1 1 calc R U . . .

loop_
_atom_site_aniso_label
_atom_site_aniso_U_11
_atom_site_aniso_U_22
_atom_site_aniso_U_33
_atom_site_aniso_U_23
_atom_site_aniso_U_13
_atom_site_aniso_U_12
Ir1 0.00983(7) 0.00996(6) 0.01104(7) 0.00017(10) 0.00054(4) -0.00005(10)
Cl1 0.0694(13) 0.0255(8) 0.0677(12) -0.0033(8) 0.0428(10) 0.0042(7)
Cl2 0.0485(8) 0.0300(6) 0.0255(6) -0.0011(5) 0.0079(6) -0.0085(6)
Cl3 0.0381(8) 0.0374(7) 0.0377(7) -0.0126(6) -0.0002(6) 0.0032(6)
Cl4 0.0265(7) 0.0634(10) 0.0390(8) 0.0145(7) -0.0032(6) -0.0021(7)
O1 0.0117(11) 0.0136(11) 0.0170(11) 0.002(2) -0.0003(9) -0.001(2)
O2 0.0127(15) 0.0223(15) 0.0186(15) 0.0000(13) -0.0032(12) 0.0011(13)
O3 0.0273(18) 0.0157(15) 0.0258(17) 0.0069(13) -0.0021(14) 0.0020(14)
N1 0.0101(16) 0.0085(15) 0.0170(17) 0.0020(13) 0.0007(13) 0.0022(13)
N2 0.0177(18) 0.0140(16) 0.0163(17) 0.0022(14) 0.0004(14) 0.0017(15)
N3 0.0130(16) 0.0126(15) 0.0103(15) -0.0002(12) -0.0006(12) 0.0000(12)
N4 0.0105(14) 0.016(3) 0.0158(15) -0.0015(13) 0.0015(12) -0.0011(13)
C1 0.0114(19) 0.016(2) 0.0118(18) -0.0031(15) 0.0022(15) 0.0008(16)
C2 0.0118(19) 0.0151(18) 0.0119(18) 0.0001(15) 0.0010(15) 0.0030(16)
C3 0.0126(19) 0.0143(19) 0.016(2) 0.0012(16) 0.0007(16) 0.0029(16)
C4 0.018(2) 0.018(2) 0.0135(19) 0.0005(16) -0.0008(16) -0.0023(17)
C5 0.015(2) 0.012(2) 0.020(2) -0.0027(18) 0.0015(18) -0.0002(18)
C6 0.027(3) 0.015(2) 0.031(3) 0.0042(19) -0.004(2) -0.006(2)
C7 0.0114(15) 0.009(3) 0.0154(15) -0.0002(17) -0.0032(12) -0.0014(17)
C8 0.019(2) 0.0148(17) 0.0151(19) 0.0008(16) 0.0010(16) -0.0016(17)
C9 0.020(2) 0.016(2) 0.017(2) 0.0003(17) -0.0045(17) -0.0007(18)
C10 0.0117(19) 0.0204(19) 0.024(2) 0.0008(16) -0.0037(16) 0.0007(16)
C11 0.0139(16) 0.018(2) 0.0195(17) -0.001(2) -0.0002(13) -0.001(2)
C12 0.0141(15) 0.0125(14) 0.0136(14) 0.001(3) -0.0005(12) 0.002(3)
C13 0.0126(18) 0.0116(19) 0.0159(18) 0.0006(13) 0.0012(14) -0.0003(14)
C14 0.015(2) 0.018(2) 0.020(2) -0.0006(17) 0.0039(16) 0.0013(17)
C15 0.020(2) 0.021(2) 0.019(2) -0.0048(18) 0.0070(18) 0.0016(19)
C16 0.023(2) 0.020(2) 0.014(2) -0.0029(17) 0.0001(17) 0.0003(19)
C17 0.013(2) 0.022(2) 0.016(2) -0.0043(17) -0.0019(16) 0.0042(17)
C18 0.017(2) 0.0104(18) 0.016(2) -0.0018(16) -0.0038(16) -0.0007(16)
C19 0.021(2) 0.015(2) 0.020(2) -0.0004(18) -0.0034(19) 0.001(2)
C20 0.027(3) 0.012(2) 0.031(2) -0.0017(19) -0.005(2) -0.0008(18)
C21 0.032(3) 0.015(2) 0.029(3) 0.007(2) -0.008(2) 0.000(2)
C22 0.024(2) 0.021(2) 0.024(2) 0.0076(19) 0.0002(19) -0.005(2)
C23 0.015(2) 0.015(2) 0.017(2) 0.0031(17) -0.0028(16) -0.0032(18)
C24 0.0089(19) 0.020(2) 0.014(2) 0.003(2) -0.0026(16) -0.0026(19)
C25 0.016(2) 0.030(3) 0.014(2) 0.001(2) 0.0038(18) -0.001(2)
C26 0.013(2) 0.041(3) 0.016(2) -0.0052(19) 0.0026(17) -0.0026(19)
C27 0.020(2) 0.027(3) 0.022(2) -0.007(2) -0.0002(19) 0.003(2)
C28 0.019(2) 0.015(2) 0.019(2) -0.004(2) -0.0031(18) 0.002(2)
C29 0.035(3) 0.030(3) 0.029(3) -0.006(2) -0.006(2) 0.006(2)
C30 0.026(3) 0.037(3) 0.036(3) -0.009(2) -0.004(2) 0.002(2)

loop_
_atom_type_symbol
_atom_type_description
_atom_type_scat_dispersion_real
_atom_type_scat_dispersion_imag
_atom_type_scat_source
C C 0.0033 0.0016 'International Tables Vol C Tables 4.2.6.8 and 6.1.1.4'
H H 0.0000 0.0000 'International Tables Vol C Tables 4.2.6.8 and 6.1.1.4'
Ir Ir -1.4442 7.9887 'International Tables Vol C Tables 4.2.6.8 and 6.1.1.4'
N N 0.0061 0.0033 'International Tables Vol C Tables 4.2.6.8 and 6.1.1.4'
O O 0.0106 0.0060 'International Tables Vol C Tables 4.2.6.8 and 6.1.1.4'
Cl Cl 0.1484 0.1585 'International Tables Vol C Tables 4.2.6.8 and 6.1.1.4'

loop_
_geom_angle_atom_site_label_1
_geom_angle_atom_site_label_2
_geom_angle_atom_site_label_3
_geom_angle
_geom_angle_site_symmetry_1
_geom_angle_site_symmetry_3
_geom_angle_publ_flag
C7 Ir1 C18 91.8(2) . . ?
C7 Ir1 N3 80.95(15) . . ?
C18 Ir1 N3 94.23(16) . . ?
C7 Ir1 N4 94.95(15) . . ?
C18 Ir1 N4 80.74(16) . . ?
N3 Ir1 N4 173.45(13) . . ?
C7 Ir1 N1 96.69(19) . . ?
C18 Ir1 N1 171.52(15) . . ?
N3 Ir1 N1 87.61(13) . . ?
N4 Ir1 N1 97.98(13) . . ?
C7 Ir1 O1 172.6(2) . . ?
C18 Ir1 O1 94.51(19) . . ?
N3 Ir1 O1 94.68(12) . . ?
N4 Ir1 O1 89.91(11) . . ?
N1 Ir1 O1 77.09(17) . . ?
C1 O1 Ir1 116.4(3) . . ?
C5 N1 C2 117.0(4) . . ?
C5 N1 Ir1 129.2(3) . . ?
C2 N1 Ir1 113.5(3) . . ?
O3 N2 C3 120.5(4) . . ?
O3 N2 C4 119.9(4) . . ?
C3 N2 C4 119.5(4) . . ?
C17 N3 C13 119.4(4) . . ?
C17 N3 Ir1 125.1(3) . . ?
C13 N3 Ir1 115.5(3) . . ?
C28 N4 C24 119.8(4) . . ?
C28 N4 Ir1 124.5(3) . . ?
C24 N4 Ir1 115.7(3) . . ?
O2 C1 O1 126.6(4) . . ?
O2 C1 C2 118.2(4) . . ?
O1 C1 C2 115.2(4) . . ?
N1 C2 C3 121.8(4) . . ?
N1 C2 C1 117.5(3) . . ?
C3 C2 C1 120.7(4) . . ?
N2 C3 C2 120.2(4) . . ?
N2 C3 H3 119.9 . . ?
C2 C3 H3 119.9 . . ?
N2 C4 C5 117.9(4) . . ?
N2 C4 C6 117.4(4) . . ?
C5 C4 C6 124.7(4) . . ?
N1 C5 C4 123.3(4) . . ?
N1 C5 H5 118.3 . . ?
C4 C5 H5 118.3 . . ?
C4 C6 H6A 109.5 . . ?
C4 C6 H6B 109.5 . . ?
H6A C6 H6B 109.5 . . ?
C4 C6 H6C 109.5 . . ?
H6A C6 H6C 109.5 . . ?
H6B C6 H6C 109.5 . . ?
C8 C7 C12 117.0(4) . . ?
C8 C7 Ir1 128.4(3) . . ?
C12 C7 Ir1 114.4(3) . . ?
C9 C8 C7 120.9(4) . . ?
C9 C8 H8 119.6 . . ?
C7 C8 H8 119.6 . . ?
C10 C9 C8 121.2(4) . . ?
C10 C9 H9 119.4 . . ?
C8 C9 H9 119.4 . . ?
C9 C10 C11 119.1(4) . . ?
C9 C10 H10 120.4 . . ?
C11 C10 H10 120.4 . . ?
C12 C11 C10 119.6(4) . . ?
C12 C11 H11 120.2 . . ?
C10 C11 H11 120.2 . . ?
C11 C12 C7 122.2(3) . . ?
C11 C12 C13 122.6(3) . . ?
C7 C12 C13 115.2(3) . . ?
N3 C13 C14 120.1(4) . . ?
N3 C13 C12 113.7(3) . . ?
C14 C13 C12 126.2(4) . . ?
C15 C14 C13 120.3(4) . . ?
C15 C14 H14 119.9 . . ?
C13 C14 H14 119.9 . . ?
C14 C15 C16 118.7(4) . . ?
C14 C15 H15 120.7 . . ?
C16 C15 H15 120.7 . . ?
C17 C16 C15 118.8(4) . . ?
C17 C16 H16 120.6 . . ?
C15 C16 H16 120.6 . . ?
N3 C17 C16 122.7(4) . . ?
N3 C17 H17 118.6 . . ?
C16 C17 H17 118.6 . . ?
C19 C18 C23 117.0(4) . . ?
C19 C18 Ir1 128.4(4) . . ?
C23 C18 Ir1 114.5(3) . . ?
C20 C19 C18 120.6(5) . . ?
C20 C19 H19 119.7 . . ?
C18 C19 H19 119.7 . . ?
C21 C20 C19 120.8(5) . . ?
C21 C20 H20 119.6 . . ?
C19 C20 H20 119.6 . . ?
C22 C21 C20 119.8(5) . . ?
C22 C21 H21 120.1 . . ?
C20 C21 H21 120.1 . . ?
C21 C22 C23 120.2(5) . . ?
C21 C22 H22 119.9 . . ?
C23 C22 H22 119.9 . . ?
C22 C23 C18 121.6(5) . . ?
C22 C23 C24 123.5(4) . . ?
C18 C23 C24 114.9(4) . . ?
N4 C24 C25 120.7(5) . . ?
N4 C24 C23 114.1(4) . . ?
C25 C24 C23 125.2(5) . . ?
C26 C25 C24 118.9(5) . . ?
C26 C25 H25 120.5 . . ?
C24 C25 H25 120.5 . . ?
C27 C26 C25 119.8(4) . . ?
C27 C26 H26 120.1 . . ?
C25 C26 H26 120.1 . . ?
C26 C27 C28 118.8(5) . . ?
C26 C27 H27 120.6 . . ?
C28 C27 H27 120.6 . . ?
N4 C28 C27 121.9(5) . . ?
N4 C28 H28 119.1 . . ?
C27 C28 H28 119.1 . . ?
Cl2 C29 Cl1 110.8(3) . . ?
Cl2 C29 H29A 109.5 . . ?
Cl1 C29 H29A 109.5 . . ?
Cl2 C29 H29B 109.5 . . ?
Cl1 C29 H29B 109.5 . . ?
H29A C29 H29B 108.1 . . ?
Cl4 C30 Cl3 112.5(3) . . ?
Cl4 C30 H30A 109.1 . . ?
Cl3 C30 H30A 109.1 . . ?
Cl4 C30 H30B 109.1 . . ?
Cl3 C30 H30B 109.1 . . ?
H30A C30 H30B 107.8 . . ?

loop_
_geom_bond_atom_site_label_1
_geom_bond_atom_site_label_2
_geom_bond_distance
_geom_bond_site_symmetry_2
_geom_bond_publ_flag
Ir1 C7 1.995(4) . ?
Ir1 C18 1.999(4) . ?
Ir1 N3 2.040(3) . ?
Ir1 N4 2.052(4) . ?
Ir1 N1 2.138(3) . ?
Ir1 O1 2.177(2) . ?
Cl1 C29 1.762(6) . ?
Cl2 C29 1.753(5) . ?
Cl3 C30 1.764(6) . ?
Cl4 C30 1.762(6) . ?
O1 C1 1.283(6) . ?
O2 C1 1.229(5) . ?
O3 N2 1.283(5) . ?
N1 C5 1.346(6) . ?
N1 C2 1.358(5) . ?
N2 C3 1.360(6) . ?
N2 C4 1.372(6) . ?
N3 C17 1.350(5) . ?
N3 C13 1.366(5) . ?
N4 C28 1.350(6) . ?
N4 C24 1.357(6) . ?
C1 C2 1.514(6) . ?
C2 C3 1.370(6) . ?
C3 H3 0.9500 . ?
C4 C5 1.389(6) . ?
C4 C6 1.483(6) . ?
C5 H5 0.9500 . ?
C6 H6A 0.9800 . ?
C6 H6B 0.9800 . ?
C6 H6C 0.9800 . ?
C7 C8 1.406(6) . ?
C7 C12 1.410(5) . ?
C8 C9 1.392(6) . ?
C8 H8 0.9500 . ?
C9 C10 1.392(6) . ?
C9 H9 0.9500 . ?
C10 C11 1.395(6) . ?
C10 H10 0.9500 . ?
C11 C12 1.394(5) . ?
C11 H11 0.9500 . ?
C12 C13 1.468(5) . ?
C13 C14 1.393(6) . ?
C14 C15 1.389(6) . ?
C14 H14 0.9500 . ?
C15 C16 1.399(6) . ?
C15 H15 0.9500 . ?
C16 C17 1.373(6) . ?
C16 H16 0.9500 . ?
C17 H17 0.9500 . ?
C18 C19 1.413(6) . ?
C18 C23 1.418(6) . ?
C19 C20 1.404(7) . ?
C19 H19 0.9500 . ?
C20 C21 1.390(7) . ?
C20 H20 0.9500 . ?
C21 C22 1.379(7) . ?
C21 H21 0.9500 . ?
C22 C23 1.399(6) . ?
C22 H22 0.9500 . ?
C23 C24 1.472(7) . ?
C24 C25 1.398(7) . ?
C25 C26 1.392(7) . ?
C25 H25 0.9500 . ?
C26 C27 1.383(7) . ?
C26 H26 0.9500 . ?
C27 C28 1.384(7) . ?
C27 H27 0.9500 . ?
C28 H28 0.9500 . ?
C29 H29A 0.9900 . ?
C29 H29B 0.9900 . ?
C30 H30A 0.9900 . ?
C30 H30B 0.9900 . ?
